data_7251897
loop_
_publ_author_name
'Baskey, Manoj Kumar'
'Ghosh, Subhajit'
'Ahmed, Sabir'
'Dastidar, Parthasarathi'

_publ_section_title
;
 Carbamoyl azide--drug conjugates as supramolecular gelators: design,
 synthesis, crystal structures and anti-melanoma property
;
_journal_issue 20
_journal_name_full CrystEngComm
_journal_page_first 3210
_journal_page_last 3224
_journal_paper_doi 10.1039/D6CE00129G
_journal_volume 28
_journal_year 2026
_chemical_formula_moiety 'C13 H18 N4 O'
_chemical_formula_sum 'C13 H18 N4 O'
_chemical_formula_weight 246.31
_space_group_crystal_system triclinic
_space_group_IT_number 2
_space_group_name_Hall '-P 1'
_space_group_name_H-M_alt 'P -1'
_atom_sites_solution_hydrogens geom
_audit_creation_date 2020-12-08
_audit_creation_method
;
Olex2 1.2
(compiled 2018.05.29 svn.r3508 for OlexSys, GUI svn.r5506)
;
_audit_update_record
;
2020-12-09 deposited with the CCDC.	2026-03-27 downloaded from the CCDC.
;
_cell_angle_alpha 98.187(17)
_cell_angle_beta 97.794(15)
_cell_angle_gamma 95.548(17)
_cell_formula_units_Z 2
_cell_length_a 5.207(2)
_cell_length_b 11.084(6)
_cell_length_c 11.850(5)
_cell_measurement_reflns_used 1772
_cell_measurement_temperature 110(2)
_cell_measurement_theta_max 23.61
_cell_measurement_theta_min 2.35
_cell_volume 666.0(5)
_computing_cell_refinement 'SAINT V8.38A (?, 2016)'
_computing_data_reduction 'SAINT V8.38A (?, 2016)'
_computing_molecular_graphics 'Olex2 (Dolomanov et al., 2009)'
_computing_publication_material 'Olex2 (Dolomanov et al., 2009)'
_computing_structure_refinement 'XL (Sheldrick, 2008)'
_computing_structure_solution 'SHELXT 2014/5 (Sheldrick, 2014)'
_diffrn_ambient_temperature 110.46
_diffrn_measured_fraction_theta_full 0.991
_diffrn_measured_fraction_theta_max 0.991
_diffrn_measurement_device_type 'Bruker APEX-II CCD'
_diffrn_measurement_method '\f and \w scans'
_diffrn_radiation_type MoK\a
_diffrn_radiation_wavelength 0.71073
_diffrn_reflns_av_R_equivalents 0.0910
_diffrn_reflns_av_unetI/netI 0.1027
_diffrn_reflns_Laue_measured_fraction_full 0.991
_diffrn_reflns_Laue_measured_fraction_max 0.991
_diffrn_reflns_limit_h_max 5
_diffrn_reflns_limit_h_min -5
_diffrn_reflns_limit_k_max 12
_diffrn_reflns_limit_k_min -12
_diffrn_reflns_limit_l_max 13
_diffrn_reflns_limit_l_min -13
_diffrn_reflns_number 5569
_diffrn_reflns_point_group_measured_fraction_full 0.991
_diffrn_reflns_point_group_measured_fraction_max 0.991
_diffrn_reflns_theta_full 23.661
_diffrn_reflns_theta_max 23.661
_diffrn_reflns_theta_min 2.355
_diffrn_standards_number 0
_exptl_absorpt_coefficient_mu 0.082
_exptl_absorpt_correction_T_max 0.7450
_exptl_absorpt_correction_T_min 0.4870
_exptl_absorpt_correction_type multi-scan
_exptl_absorpt_process_details
'SADABS-2016/2 (Bruker,2016/2) was used for absorption correction. wR2(int) was 0.1574 before and 0.0994 after correction. The Ratio of minimum to maximum transmission is 0.6537. The \l/2 correction factor is Not present.'
_exptl_crystal_colour colourless
_exptl_crystal_colour_primary colourless
_exptl_crystal_density_diffrn 1.228
_exptl_crystal_description block
_exptl_crystal_F_000 264
_exptl_crystal_size_max 0.18
_exptl_crystal_size_mid 0.16
_exptl_crystal_size_min 0.12
_refine_diff_density_max 0.231
_refine_diff_density_min -0.277
_refine_diff_density_rms 0.063
_refine_ls_extinction_method none
_refine_ls_goodness_of_fit_ref 1.036
_refine_ls_hydrogen_treatment constr
_refine_ls_matrix_type full
_refine_ls_number_parameters 166
_refine_ls_number_reflns 1995
_refine_ls_number_restraints 0
_refine_ls_restrained_S_all 1.036
_refine_ls_R_factor_all 0.0899
_refine_ls_R_factor_gt 0.0647
_refine_ls_shift/su_max 0.000
_refine_ls_shift/su_mean 0.000
_refine_ls_structure_factor_coef Fsqd
_refine_ls_weighting_details 'w=1/[\s^2^(Fo^2^)+(0.0834P)^2^+0.2062P] where P=(Fo^2^+2Fc^2^)/3'
_refine_ls_weighting_scheme calc
_refine_ls_wR_factor_gt 0.1646
_refine_ls_wR_factor_ref 0.1825
_reflns_Friedel_coverage 0.000
_reflns_number_gt 1457
_reflns_number_total 1995
_reflns_threshold_expression 'I > 2\s(I)'
_cod_data_source_file d6ce00129g2.cif
_cod_data_source_block Ibu_az
_cod_depositor_comments 'Adding full bibliography for 7251897--7251901.cif.'
_cod_original_cell_volume 665.9(6)
_cod_database_code 7251897
_shelx_shelxl_version_number 2016/6
_shelx_space_group_comment
;
The symmetry employed for this shelxl refinement is uniquely defined
by the following loop, which should always be used as a source of
symmetry information in preference to the above space-group names.
They are only intended as comments.
;
_shelx_estimated_absorpt_t_max 0.990
_shelx_estimated_absorpt_t_min 0.985
_olex2_refinement_description
;
1. Fixed Uiso
 At 1.2 times of:
  All C(H) groups, All C(H,H) groups, All N(H) groups
 At 1.5 times of:
  All C(H,H,H) groups
2.a Ternary CH refined with riding coordinates:
 C11(H11), C8(H8)
2.b Secondary CH2 refined with riding coordinates:
 C7(H7A,H7B)
2.c Aromatic/amide H refined with riding coordinates:
 N1(H1), C2(H2), C6(H6), C5(H5), C3(H3)
2.d Idealised Me refined as rotating group:
 C12(H12A,H12B,H12C), C9(H9A,H9B,H9C), C10(H10A,H10B,H10C)
;
_olex2_submission_special_instructions 'No special instructions were received'

loop_
_space_group_symop_operation_xyz
'x, y, z'
'-x, -y, -z'

loop_
_atom_site_label
_atom_site_type_symbol
_atom_site_fract_x
_atom_site_fract_y
_atom_site_fract_z
_atom_site_U_iso_or_equiv
_atom_site_adp_type
_atom_site_occupancy
_atom_site_site_symmetry_order
_atom_site_calc_flag
_atom_site_refinement_flags_posn
_atom_site_refinement_flags_adp
_atom_site_refinement_flags_occupancy
_atom_site_disorder_assembly
_atom_site_disorder_group
O1 O 0.6001(4) 0.14158(19) 0.09791(17) 0.0251(6) Uani 1 1 d . . . . .
N1 N 0.1739(4) 0.1759(2) 0.0805(2) 0.0220(6) Uani 1 1 d . . . . .
H1 H 0.013682 0.143790 0.082696 0.026 Uiso 1 1 calc R . . . .
N2 N 0.2812(5) 0.0020(2) 0.1450(2) 0.0241(7) Uani 1 1 d . . . . .
N3 N 0.4638(5) -0.0613(2) 0.1650(2) 0.0253(7) Uani 1 1 d . . . . .
C13 C 0.3717(6) 0.1123(3) 0.1058(2) 0.0205(7) Uani 1 1 d . . . . .
N4 N 0.6114(6) -0.1249(3) 0.1861(2) 0.0349(8) Uani 1 1 d . . . . .
C11 C 0.2170(5) 0.2985(3) 0.0490(3) 0.0218(7) Uani 1 1 d . . . . .
H11 H 0.376826 0.301993 0.010734 0.026 Uiso 1 1 calc R . . . .
C1 C 0.2660(5) 0.3972(3) 0.1540(2) 0.0223(7) Uani 1 1 d . . . . .
C4 C 0.3606(6) 0.5803(3) 0.3517(3) 0.0287(8) Uani 1 1 d . . . . .
C12 C -0.0130(6) 0.3159(3) -0.0393(3) 0.0270(8) Uani 1 1 d . . . . .
H12A H -0.029591 0.251868 -0.106953 0.041 Uiso 1 1 calc GR . . . .
H12B H 0.016464 0.396715 -0.062802 0.041 Uiso 1 1 calc GR . . . .
H12C H -0.173756 0.310136 -0.004878 0.041 Uiso 1 1 calc GR . . . .
C2 C 0.4744(6) 0.4892(3) 0.1705(3) 0.0279(8) Uani 1 1 d . . . . .
H2 H 0.588836 0.490437 0.114588 0.033 Uiso 1 1 calc R . . . .
C6 C 0.1022(6) 0.4001(3) 0.2375(3) 0.0273(8) Uani 1 1 d . . . . .
H6 H -0.044795 0.339722 0.227836 0.033 Uiso 1 1 calc R . . . .
C5 C 0.1492(6) 0.4890(3) 0.3341(3) 0.0307(8) Uani 1 1 d . . . . .
H5 H 0.034717 0.488056 0.390025 0.037 Uiso 1 1 calc R . . . .
C8 C 0.2071(6) 0.7538(3) 0.4839(3) 0.0308(8) Uani 1 1 d . . . . .
H8 H 0.042465 0.699027 0.483155 0.037 Uiso 1 1 calc R . . . .
C3 C 0.5185(6) 0.5792(3) 0.2673(3) 0.0329(9) Uani 1 1 d . . . . .
H3 H 0.661105 0.641738 0.275639 0.039 Uiso 1 1 calc R . . . .
C7 C 0.4196(6) 0.6734(3) 0.4608(3) 0.0375(9) Uani 1 1 d . . . . .
H7A H 0.580752 0.727206 0.457388 0.045 Uiso 1 1 calc R . . . .
H7B H 0.456073 0.629121 0.526967 0.045 Uiso 1 1 calc R . . . .
C9 C 0.1560(8) 0.8348(4) 0.3934(3) 0.0447(10) Uani 1 1 d . . . . .
H9A H 0.312311 0.892384 0.395330 0.067 Uiso 1 1 calc GR . . . .
H9B H 0.009700 0.880765 0.408996 0.067 Uiso 1 1 calc GR . . . .
H9C H 0.112860 0.783970 0.317165 0.067 Uiso 1 1 calc GR . . . .
C10 C 0.2780(8) 0.8322(4) 0.6034(3) 0.0473(10) Uani 1 1 d . . . . .
H10A H 0.310725 0.778808 0.661637 0.071 Uiso 1 1 calc GR . . . .
H10B H 0.133392 0.878975 0.619851 0.071 Uiso 1 1 calc GR . . . .
H10C H 0.435372 0.889066 0.605109 0.071 Uiso 1 1 calc GR . . . .

loop_
_atom_site_aniso_label
_atom_site_aniso_U_11
_atom_site_aniso_U_22
_atom_site_aniso_U_33
_atom_site_aniso_U_23
_atom_site_aniso_U_13
_atom_site_aniso_U_12
O1 0.0143(11) 0.0325(14) 0.0292(12) 0.0071(10) 0.0047(9) 0.0011(9)
N1 0.0160(13) 0.0216(15) 0.0290(14) 0.0062(12) 0.0040(11) 0.0011(11)
N2 0.0190(14) 0.0248(16) 0.0284(15) 0.0044(12) 0.0016(11) 0.0039(12)
N3 0.0268(15) 0.0266(16) 0.0217(15) 0.0039(12) 0.0035(11) -0.0004(14)
C13 0.0225(17) 0.0229(18) 0.0144(15) 0.0001(13) 0.0008(12) 0.0005(14)
N4 0.0350(16) 0.0344(18) 0.0378(18) 0.0097(14) 0.0051(13) 0.0121(15)
C11 0.0130(15) 0.0241(19) 0.0280(17) 0.0053(14) 0.0042(12) -0.0020(13)
C1 0.0165(15) 0.0232(18) 0.0264(17) 0.0057(14) -0.0018(13) 0.0027(13)
C4 0.0197(16) 0.031(2) 0.0326(19) 0.0012(15) -0.0067(14) 0.0075(15)
C12 0.0199(16) 0.035(2) 0.0258(17) 0.0072(15) 0.0010(13) 0.0016(14)
C2 0.0180(16) 0.030(2) 0.036(2) 0.0057(16) 0.0047(14) 0.0018(14)
C6 0.0213(16) 0.0278(19) 0.0324(18) 0.0033(15) 0.0073(14) -0.0009(14)
C5 0.0268(18) 0.036(2) 0.0283(19) 0.0029(16) 0.0048(14) 0.0024(16)
C8 0.0278(18) 0.033(2) 0.0285(18) 0.0013(15) 0.0025(14) -0.0053(15)
C3 0.0176(16) 0.028(2) 0.049(2) 0.0007(17) 0.0006(15) -0.0012(14)
C7 0.0309(19) 0.038(2) 0.036(2) -0.0008(17) -0.0111(15) 0.0018(16)
C9 0.054(2) 0.042(2) 0.037(2) 0.0053(18) 0.0019(17) 0.0079(19)
C10 0.062(3) 0.047(3) 0.028(2) -0.0056(18) 0.0087(18) -0.006(2)

loop_
_atom_type_symbol
_atom_type_description
_atom_type_scat_dispersion_real
_atom_type_scat_dispersion_imag
_atom_type_scat_source
C C 0.0033 0.0016 'International Tables Vol C Tables 4.2.6.8 and 6.1.1.4'
H H 0.0000 0.0000 'International Tables Vol C Tables 4.2.6.8 and 6.1.1.4'
N N 0.0061 0.0033 'International Tables Vol C Tables 4.2.6.8 and 6.1.1.4'
O O 0.0106 0.0060 'International Tables Vol C Tables 4.2.6.8 and 6.1.1.4'

loop_
_geom_angle_atom_site_label_1
_geom_angle_atom_site_label_2
_geom_angle_atom_site_label_3
_geom_angle
_geom_angle_site_symmetry_1
_geom_angle_site_symmetry_3
_geom_angle_publ_flag
C13 N1 H1 119.3 . . ?
C13 N1 C11 121.3(2) . . ?
C11 N1 H1 119.3 . . ?
N3 N2 C13 111.1(2) . . ?
N4 N3 N2 173.8(3) . . ?
O1 C13 N1 126.1(3) . . ?
O1 C13 N2 123.5(3) . . ?
N1 C13 N2 110.3(2) . . ?
N1 C11 H11 107.7 . . ?
N1 C11 C1 111.6(2) . . ?
N1 C11 C12 108.8(2) . . ?
C1 C11 H11 107.7 . . ?
C1 C11 C12 113.2(2) . . ?
C12 C11 H11 107.7 . . ?
C2 C1 C11 121.5(3) . . ?
C2 C1 C6 117.3(3) . . ?
C6 C1 C11 121.2(3) . . ?
C5 C4 C7 121.3(3) . . ?
C3 C4 C5 117.1(3) . . ?
C3 C4 C7 121.5(3) . . ?
C11 C12 H12A 109.5 . . ?
C11 C12 H12B 109.5 . . ?
C11 C12 H12C 109.5 . . ?
H12A C12 H12B 109.5 . . ?
H12A C12 H12C 109.5 . . ?
H12B C12 H12C 109.5 . . ?
C1 C2 H2 119.4 . . ?
C3 C2 C1 121.1(3) . . ?
C3 C2 H2 119.4 . . ?
C1 C6 H6 119.4 . . ?
C5 C6 C1 121.2(3) . . ?
C5 C6 H6 119.4 . . ?
C4 C5 H5 119.2 . . ?
C6 C5 C4 121.6(3) . . ?
C6 C5 H5 119.2 . . ?
C7 C8 H8 108.0 . . ?
C7 C8 C10 110.2(3) . . ?
C9 C8 H8 108.0 . . ?
C9 C8 C7 112.4(3) . . ?
C9 C8 C10 110.0(3) . . ?
C10 C8 H8 108.0 . . ?
C4 C3 C2 121.6(3) . . ?
C4 C3 H3 119.2 . . ?
C2 C3 H3 119.2 . . ?
C4 C7 C8 115.8(2) . . ?
C4 C7 H7A 108.3 . . ?
C4 C7 H7B 108.3 . . ?
C8 C7 H7A 108.3 . . ?
C8 C7 H7B 108.3 . . ?
H7A C7 H7B 107.4 . . ?
C8 C9 H9A 109.5 . . ?
C8 C9 H9B 109.5 . . ?
C8 C9 H9C 109.5 . . ?
H9A C9 H9B 109.5 . . ?
H9A C9 H9C 109.5 . . ?
H9B C9 H9C 109.5 . . ?
C8 C10 H10A 109.5 . . ?
C8 C10 H10B 109.5 . . ?
C8 C10 H10C 109.5 . . ?
H10A C10 H10B 109.5 . . ?
H10A C10 H10C 109.5 . . ?
H10B C10 H10C 109.5 . . ?

loop_
_geom_bond_atom_site_label_1
_geom_bond_atom_site_label_2
_geom_bond_distance
_geom_bond_site_symmetry_2
_geom_bond_publ_flag
O1 C13 1.222(3) . ?
N1 H1 0.8800 . ?
N1 C13 1.329(4) . ?
N1 C11 1.464(4) . ?
N2 N3 1.252(4) . ?
N2 C13 1.429(4) . ?
N3 N4 1.119(3) . ?
C11 H11 1.0000 . ?
C11 C1 1.511(4) . ?
C11 C12 1.526(4) . ?
C1 C2 1.388(4) . ?
C1 C6 1.391(4) . ?
C4 C5 1.394(5) . ?
C4 C3 1.377(5) . ?
C4 C7 1.510(5) . ?
C12 H12A 0.9800 . ?
C12 H12B 0.9800 . ?
C12 H12C 0.9800 . ?
C2 H2 0.9500 . ?
C2 C3 1.387(5) . ?
C6 H6 0.9500 . ?
C6 C5 1.377(4) . ?
C5 H5 0.9500 . ?
C8 H8 1.0000 . ?
C8 C7 1.515(5) . ?
C8 C9 1.506(5) . ?
C8 C10 1.530(5) . ?
C3 H3 0.9500 . ?
C7 H7A 0.9900 . ?
C7 H7B 0.9900 . ?
C9 H9A 0.9800 . ?
C9 H9B 0.9800 . ?
C9 H9C 0.9800 . ?
C10 H10A 0.9800 . ?
C10 H10B 0.9800 . ?
C10 H10C 0.9800 . ?
